data_9012103
loop_
_publ_author_name
'Meester, P.'
'Fletcher, S. R.'
'Skapski, A. C.'

_publ_section_title
;
 Refined crystal structure of tetra-mu-acetato-bisaquodicopper (II)
;
_journal_name_full 'Dalton Transactions'
_journal_page_first 2575
_journal_page_last 2578
_journal_volume 1973
_journal_year 1973
_chemical_compound_source Synthetic
_chemical_formula_sum 'C4 H8 Cu O5'
_chemical_name_mineral Hoganite
_space_group_IT_number 15
_symmetry_space_group_name_Hall '-C 2yc'
_symmetry_space_group_name_H-M 'C 1 2/c 1'
_cell_angle_alpha 90
_cell_angle_beta 117.02
_cell_angle_gamma 90
_cell_formula_units_Z 8
_cell_length_a 13.168
_cell_length_b 8.564
_cell_length_c 13.858
_cell_volume 1392.197
_database_code_amcsd 0012426
_exptl_crystal_density_diffrn 1.905
_cod_original_formula_sum 'Cu C4 H8 O5'
_cod_database_code 9012103

loop_
_space_group_symop_operation_xyz
x,y,z
1/2+x,1/2+y,z
x,-y,1/2+z
1/2+x,1/2-y,1/2+z
-x,y,1/2-z
1/2-x,1/2+y,1/2-z
-x,-y,-z
1/2-x,1/2-y,-z

loop_
_atom_site_aniso_label
_atom_site_aniso_U_11
_atom_site_aniso_U_22
_atom_site_aniso_U_33
_atom_site_aniso_U_12
_atom_site_aniso_U_13
_atom_site_aniso_U_23
Cu 0.01903 0.02560 0.01807 0.00102 0.01174 0.00021
C1 0.02440 0.03233 0.02239 -0.00051 0.01247 0.00268
C2 0.03207 0.07022 0.02625 0.01374 0.00587 -0.00536
C3 0.02440 0.03084 0.02702 -0.00560 0.01100 0.00536
C4 0.04253 0.03567 0.04710 -0.00967 0.02421 0.01339
O1 0.01952 0.03864 0.02007 0.00458 0.01027 -0.00107
O2 0.02231 0.03827 0.01853 0.00560 0.00880 -0.00321
O3 0.04043 0.02564 0.04015 -0.00305 0.02788 0.00161
O4 0.03207 0.02824 0.03861 -0.00102 0.02421 0.00696
O-h5 0.04531 0.04347 0.03011 0.02087 0.03008 0.01125

loop_
_atom_site_label
_atom_site_fract_x
_atom_site_fract_y
_atom_site_fract_z
_atom_site_U_iso_or_equiv
_atom_site_type_symbol
_atom_site_attached_hydrogens
Cu 0.45004 0.08401 0.04496 ? Cu 0
C1 0.68240 -0.02140 0.18040 ? C 0
C2 0.78370 -0.03800 0.28880 ? C 0
C3 0.43320 -0.24770 0.05070 ? C 0
C4 0.39610 -0.39630 0.08360 ? C 0
H1 0.76700 -0.04400 0.35700 0.01900 H 0
H2 0.84300 -0.08800 0.29200 0.01900 H 0
H3 0.81500 0.06900 0.31200 0.01900 H 0
H4 0.41500 -0.38500 0.16200 0.01900 H 0
H5 0.43900 -0.48100 0.06500 0.01900 H 0
H6 0.31300 -0.40400 0.04800 0.01900 H 0
H7 0.39000 0.16800 0.19500 0.01900 H 0
H8 0.31800 0.27300 0.10800 0.01900 H 0
O1 0.68360 -0.08810 0.10060 ? O 0
O2 0.60000 0.06030 0.17590 ? O 0
O3 0.49220 -0.26470 -0.00030 ? O 0
O4 0.40540 -0.12010 0.07530 ? O 0
O-h5 0.37570 0.20730 0.13300 ? O 0

loop_
_cod_changelog_entry_id
_cod_changelog_entry_author
_cod_changelog_entry_date
_cod_changelog_entry_text
1
;cod-tools version 3.8.0
Id: cif_guess_AMCSD_atom_types 9581 2023-05-17 12:35:41Z saulius
;
2023-05-18T08:44:26+03:00
;Derived atom types and hydrogen counts
from atom names that follow the AMCSD naming convention
(Wat == water, O-H == hydroxyl).
;
2
;cod-tools version 3.10.1
Id: cif_fix_AMCSD_aniso_labels 10200 2024-08-01 14:09:44Z saulius
;
2024-08-02T12:21:46+03:00
;Changed the following '_atom_site_aniso_label' values:
'Oh5' -> 'O-h5'
;

loop_
_cod_related_entry_id
_cod_related_entry_database
_cod_related_entry_code
1 AMCSD 0012426
